data_2236230
loop_
_publ_author_name
'Kant, Rajni'
'Gupta, Vivek K.'
'Kapoor, Kamini'
'Patil, D. R.'
'Salunkhe, D. K.'
'Deshmukh, Madhukar B.'

_publ_section_title
;
 Methyl (2<i>E</i>)-2-cyano-3-(dimethylamino)prop-2-enoate
;
_journal_issue 11
_journal_name_full 'Acta Crystallographica Section E'
_journal_page_first o3121
_journal_paper_doi 10.1107/S1600536812042304
_journal_volume 68
_journal_year 2012
_chemical_formula_iupac 'C7 H10 N2 O2'
_chemical_formula_moiety 'C7 H10 N2 O2'
_chemical_formula_sum 'C7 H10 N2 O2'
_chemical_formula_weight 154.17
_chemical_name_systematic
;
Methyl (2<i>E</i>)-2-cyano-3-(dimethylamino)prop-2-enoate
;
_space_group_IT_number 2
_symmetry_cell_setting triclinic
_symmetry_space_group_name_Hall '-P 1'
_symmetry_space_group_name_H-M 'P -1'
_atom_sites_solution_hydrogens geom
_atom_sites_solution_primary direct
_atom_sites_solution_secondary difmap
_audit_creation_method SHELXL-97
_cell_angle_alpha 97.270(6)
_cell_angle_beta 93.431(6)
_cell_angle_gamma 115.680(7)
_cell_formula_units_Z 2
_cell_length_a 7.1102(5)
_cell_length_b 7.8170(5)
_cell_length_c 8.2454(6)
_cell_measurement_reflns_used 2720
_cell_measurement_temperature 293(2)
_cell_measurement_theta_max 28.97
_cell_measurement_theta_min 3.51
_cell_volume 406.31(6)
_computing_cell_refinement 'CrysAlis PRO  (Oxford Diffraction, 2010)'
_computing_data_collection 'CrysAlis PRO  (Oxford Diffraction, 2010)'
_computing_data_reduction 'CrysAlis PRO  (Oxford Diffraction, 2010)'
_computing_molecular_graphics 'ORTEP-3 (Farrugia, 1997)'
_computing_publication_material 'PLATON (Spek, 2009)'
_computing_structure_refinement 'SHELXL97 (Sheldrick, 2008)'
_computing_structure_solution 'SHELXS97 (Sheldrick, 2008)'
_diffrn_ambient_temperature 293(2)
_diffrn_detector_area_resol_mean 16.1049
_diffrn_measured_fraction_theta_full 0.997
_diffrn_measured_fraction_theta_max 0.997
_diffrn_measurement_device_type 'Oxford Diffraction Xcalibur Sapphire3'
_diffrn_measurement_method 'omega scan'
_diffrn_radiation_monochromator graphite
_diffrn_radiation_source 'fine-focus sealed tube'
_diffrn_radiation_type MoK\a
_diffrn_radiation_wavelength 0.71073
_diffrn_reflns_av_R_equivalents 0.0471
_diffrn_reflns_av_sigmaI/netI 0.0377
_diffrn_reflns_limit_h_max 8
_diffrn_reflns_limit_h_min -8
_diffrn_reflns_limit_k_max 9
_diffrn_reflns_limit_k_min -9
_diffrn_reflns_limit_l_max 10
_diffrn_reflns_limit_l_min -10
_diffrn_reflns_number 6682
_diffrn_reflns_theta_full 26.00
_diffrn_reflns_theta_max 26.00
_diffrn_reflns_theta_min 3.52
_diffrn_standards_interval_count 0
_diffrn_standards_interval_time 0
_diffrn_standards_number 0
_exptl_absorpt_coefficient_mu 0.094
_exptl_absorpt_correction_T_max 1.000
_exptl_absorpt_correction_T_min 0.830
_exptl_absorpt_correction_type multi-scan
_exptl_absorpt_process_details '(CrysAlis PRO; Oxford Diffraction, 2010)'
_exptl_crystal_colour white
_exptl_crystal_density_diffrn 1.260
_exptl_crystal_density_method 'not measured'
_exptl_crystal_description block
_exptl_crystal_F_000 164
_exptl_crystal_size_max 0.3
_exptl_crystal_size_mid 0.2
_exptl_crystal_size_min 0.2
_refine_diff_density_max 0.168
_refine_diff_density_min -0.127
_refine_ls_extinction_method none
_refine_ls_goodness_of_fit_ref 1.027
_refine_ls_hydrogen_treatment constr
_refine_ls_matrix_type full
_refine_ls_number_parameters 103
_refine_ls_number_reflns 1593
_refine_ls_number_restraints 0
_refine_ls_restrained_S_all 1.027
_refine_ls_R_factor_all 0.0704
_refine_ls_R_factor_gt 0.0460
_refine_ls_shift/su_max 0.001
_refine_ls_shift/su_mean 0.000
_refine_ls_structure_factor_coef Fsqd
_refine_ls_weighting_details 'calc w=1/[\s^2^(Fo^2^)+(0.0618P)^2^+0.0587P] where P=(Fo^2^+2Fc^2^)/3'
_refine_ls_weighting_scheme calc
_refine_ls_wR_factor_gt 0.1159
_refine_ls_wR_factor_ref 0.1341
_reflns_number_gt 1126
_reflns_number_total 1593
_reflns_threshold_expression >2sigma(I)
_cod_data_source_file gk2525.cif
_cod_data_source_block I
_cod_original_cell_volume 406.31(5)
_cod_database_code 2236230
_cod_database_fobs_code 2236230

loop_
_symmetry_equiv_pos_as_xyz
'x, y, z'
'-x, -y, -z'

loop_
_atom_site_type_symbol
_atom_site_label
_atom_site_fract_x
_atom_site_fract_y
_atom_site_fract_z
_atom_site_U_iso_or_equiv
_atom_site_adp_type
_atom_site_calc_flag
_atom_site_refinement_flags
_atom_site_occupancy
_atom_site_symmetry_multiplicity
O O1 0.0160(2) 0.6248(2) 0.82511(17) 0.0648(5) Uani d . 1 1
O O2 0.20619(19) 0.77535(19) 0.63425(16) 0.0535(4) Uani d . 1 1
C C1 0.1860(3) 0.7109(2) 0.7792(2) 0.0438(4) Uani d . 1 1
C C2 0.3885(3) 0.7570(2) 0.8695(2) 0.0405(4) Uani d . 1 1
N N1 0.5414(2) 0.7293(2) 1.13299(19) 0.0475(4) Uani d . 1 1
N N2 0.7150(3) 0.9493(3) 0.7343(2) 0.0733(6) Uani d . 1 1
C C3 0.3876(3) 0.7106(2) 1.0252(2) 0.0423(4) Uani d . 1 1
H H3 0.2552 0.6567 1.0599 0.051 Uiso calc R 1 1
C C4 0.5009(3) 0.6883(3) 1.2987(3) 0.0666(6) Uani d . 1 1
H H4A 0.3525 0.6365 1.3051 0.100 Uiso calc R 1 1
H H4B 0.5737 0.8051 1.3773 0.100 Uiso calc R 1 1
H H4C 0.5498 0.5964 1.3228 0.100 Uiso calc R 1 1
C C5 0.7594(3) 0.7984(3) 1.1018(3) 0.0616(6) Uani d . 1 1
H H5A 0.7642 0.7414 0.9929 0.092 Uiso calc R 1 1
H H5B 0.8346 0.7633 1.1813 0.092 Uiso calc R 1 1
H H5C 0.8230 0.9360 1.1107 0.092 Uiso calc R 1 1
C C6 0.5718(3) 0.8620(3) 0.7958(2) 0.0478(5) Uani d . 1 1
C C7 0.0158(3) 0.7445(3) 0.5374(3) 0.0611(6) Uani d . 1 1
H H7A -0.0765 0.6090 0.5118 0.092 Uiso calc R 1 1
H H7B 0.0491 0.7950 0.4371 0.092 Uiso calc R 1 1
H H7C -0.0524 0.8090 0.5988 0.092 Uiso calc R 1 1

loop_
_atom_site_aniso_label
_atom_site_aniso_U_11
_atom_site_aniso_U_22
_atom_site_aniso_U_33
_atom_site_aniso_U_12
_atom_site_aniso_U_13
_atom_site_aniso_U_23
O1 0.0394(8) 0.0845(10) 0.0603(9) 0.0136(7) 0.0073(7) 0.0287(8)
O2 0.0476(8) 0.0646(9) 0.0472(8) 0.0215(6) 0.0059(6) 0.0186(6)
C1 0.0443(11) 0.0417(9) 0.0417(10) 0.0157(8) 0.0064(8) 0.0071(7)
C2 0.0356(9) 0.0396(9) 0.0435(10) 0.0140(7) 0.0079(8) 0.0061(7)
N1 0.0395(8) 0.0516(9) 0.0457(9) 0.0151(7) 0.0027(7) 0.0095(7)
N2 0.0502(11) 0.0953(15) 0.0766(13) 0.0263(10) 0.0241(10) 0.0380(11)
C3 0.0369(10) 0.0385(9) 0.0467(10) 0.0122(8) 0.0069(8) 0.0073(7)
C4 0.0583(13) 0.0804(15) 0.0516(12) 0.0205(11) 0.0027(10) 0.0200(11)
C5 0.0422(11) 0.0738(14) 0.0650(14) 0.0223(10) 0.0028(10) 0.0140(11)
C6 0.0430(10) 0.0534(11) 0.0475(11) 0.0210(9) 0.0086(9) 0.0114(9)
C7 0.0567(13) 0.0726(14) 0.0569(13) 0.0298(11) 0.0024(10) 0.0200(11)

loop_
_atom_type_symbol
_atom_type_description
_atom_type_scat_dispersion_real
_atom_type_scat_dispersion_imag
_atom_type_scat_source
C C 0.0033 0.0016 'International Tables Vol C Tables 4.2.6.8 and 6.1.1.4'
H H 0.0000 0.0000 'International Tables Vol C Tables 4.2.6.8 and 6.1.1.4'
N N 0.0061 0.0033 'International Tables Vol C Tables 4.2.6.8 and 6.1.1.4'
O O 0.0106 0.0060 'International Tables Vol C Tables 4.2.6.8 and 6.1.1.4'

loop_
_geom_angle_atom_site_label_1
_geom_angle_atom_site_label_2
_geom_angle_atom_site_label_3
_geom_angle
C1 O2 C7 116.82(15)
O1 C1 O2 122.40(17)
O1 C1 C2 125.53(17)
O2 C1 C2 112.07(15)
C3 C2 C6 125.51(17)
C3 C2 C1 117.00(15)
C6 C2 C1 117.21(16)
C3 N1 C5 124.10(16)
C3 N1 C4 120.07(15)
C5 N1 C4 115.77(16)
N1 C3 C2 131.07(16)
N1 C3 H3 114.5
C2 C3 H3 114.5
N1 C4 H4A 109.5
N1 C4 H4B 109.5
H4A C4 H4B 109.5
N1 C4 H4C 109.5
H4A C4 H4C 109.5
H4B C4 H4C 109.5
N1 C5 H5A 109.5
N1 C5 H5B 109.5
H5A C5 H5B 109.5
N1 C5 H5C 109.5
H5A C5 H5C 109.5
H5B C5 H5C 109.5
N2 C6 C2 177.6(2)
O2 C7 H7A 109.5
O2 C7 H7B 109.5
H7A C7 H7B 109.5
O2 C7 H7C 109.5
H7A C7 H7C 109.5
H7B C7 H7C 109.5

loop_
_geom_bond_atom_site_label_1
_geom_bond_atom_site_label_2
_geom_bond_distance
O1 C1 1.213(2)
O2 C1 1.346(2)
O2 C7 1.438(2)
C1 C2 1.454(2)
C2 C3 1.377(2)
C2 C6 1.427(2)
N1 C3 1.311(2)
N1 C5 1.455(2)
N1 C4 1.460(2)
N2 C6 1.143(2)
C3 H3 0.9300
C4 H4A 0.9600
C4 H4B 0.9600
C4 H4C 0.9600
C5 H5A 0.9600
C5 H5B 0.9600
C5 H5C 0.9600
C7 H7A 0.9600
C7 H7B 0.9600
C7 H7C 0.9600

loop_
_geom_hbond_atom_site_label_D
_geom_hbond_atom_site_label_H
_geom_hbond_atom_site_label_A
_geom_hbond_site_symmetry_A
_geom_hbond_distance_DH
_geom_hbond_distance_HA
_geom_hbond_distance_DA
_geom_hbond_angle_DHA
_geom_hbond_publ_flag
C3 H3 O1 2_567 0.93 2.56 3.370(2) 146 yes
C4 H4A O1 2_567 0.96 2.58 3.415(3) 145 yes
C7 H7C N2 1_455 0.96 2.58 3.535(3) 172 yes

loop_
_geom_torsion_atom_site_label_1
_geom_torsion_atom_site_label_2
_geom_torsion_atom_site_label_3
_geom_torsion_atom_site_label_4
_geom_torsion
C7 O2 C1 O1 2.5(3)
C7 O2 C1 C2 -177.56(15)
O1 C1 C2 C3 -4.8(3)
O2 C1 C2 C3 175.27(15)
O1 C1 C2 C6 -179.14(17)
O2 C1 C2 C6 0.9(2)
C5 N1 C3 C2 -4.1(3)
C4 N1 C3 C2 173.00(19)
C6 C2 C3 N1 -8.1(3)
C1 C2 C3 N1 178.06(17)

loop_
_cod_related_entry_id
_cod_related_entry_database
_cod_related_entry_code
1 ChemSpider 2013944
